data_7224752
loop_
_publ_author_name
'Sharma, Pankaj'
'Gupta, Monika'
'Kant, Rajni'
'Gupta, Vivek K.'

_publ_section_title
;
 One-pot synthesis of various 2-amino-4H-chromene derivatives using a
 highly active supported ionic liquid catalyst
;
_journal_issue 38
_journal_name_full 'RSC Adv.'
_journal_page_first 32052
_journal_paper_doi 10.1039/C6RA06523F
_journal_volume 6
_journal_year 2016
_chemical_formula_moiety 'C18 H17 N3 O4'
_chemical_formula_sum 'C18 H17 N3 O4'
_chemical_formula_weight 339.35
_chemical_name_systematic 2-amino-6,6,8,8-tetrahydro-7,7-dimethyl-4-(3-nitrophenyl)-5-oxo-4H-chromene-3-carbonitrile
_space_group_IT_number 2
_symmetry_cell_setting triclinic
_symmetry_space_group_name_Hall '-P 1'
_symmetry_space_group_name_H-M 'P -1'
_atom_sites_solution_hydrogens geom
_atom_sites_solution_primary direct
_atom_sites_solution_secondary difmap
_audit_creation_method SHELXL-97
_audit_update_record
;
2015-05-11 deposited with the CCDC.
2016-03-17 downloaded from the CCDC.
;
_cell_angle_alpha 93.670(3)
_cell_angle_beta 93.670(3)
_cell_angle_gamma 103.706(4)
_cell_formula_units_Z 8
_cell_length_a 12.0002(5)
_cell_length_b 12.0002(5)
_cell_length_c 24.7801(14)
_cell_measurement_reflns_used 3589
_cell_measurement_temperature 293(2)
_cell_measurement_theta_max 28.7860
_cell_measurement_theta_min 3.8620
_cell_volume 3448.2(3)
_computing_cell_refinement 'CrysAlisPro (Oxford Diffraction,2010)'
_computing_data_collection 'CrysAlisPro (Oxford Diffraction,2010)'
_computing_data_reduction 'CrysAlisPro (Oxford Diffraction,2010)'
_computing_molecular_graphics 'ORTEP3 (Farrugia, 2012)'
_computing_publication_material 'PLATON (Spek,2009)'
_computing_structure_refinement 'SHELXL-97 (Sheldrick, 2008)'
_computing_structure_solution 'SHELXS-97 (Sheldrick, 2008)'
_diffrn_ambient_temperature 293(2)
_diffrn_detector_area_resol_mean 16.1049
_diffrn_measured_fraction_theta_full 0.780
_diffrn_measured_fraction_theta_max 0.780
_diffrn_measurement_device_type 'Xcalibur, Sapphire3'
_diffrn_measurement_method '\w scans'
_diffrn_radiation_monochromator graphite
_diffrn_radiation_source 'fine-focus sealed tube'
_diffrn_radiation_type MoK\a
_diffrn_radiation_wavelength 0.71073
_diffrn_reflns_av_R_equivalents 0.0223
_diffrn_reflns_av_sigmaI/netI 0.0627
_diffrn_reflns_limit_h_max 14
_diffrn_reflns_limit_h_min -11
_diffrn_reflns_limit_k_max 8
_diffrn_reflns_limit_k_min -14
_diffrn_reflns_limit_l_max 30
_diffrn_reflns_limit_l_min -30
_diffrn_reflns_number 13673
_diffrn_reflns_theta_full 26.00
_diffrn_reflns_theta_max 26.00
_diffrn_reflns_theta_min 3.61
_diffrn_standards_decay_% 0
_diffrn_standards_interval_count 0
_diffrn_standards_interval_time 0
_diffrn_standards_number 0
_exptl_absorpt_coefficient_mu 0.094
_exptl_absorpt_correction_T_max 1.00000
_exptl_absorpt_correction_T_min 0.93395
_exptl_absorpt_correction_type multi-scan
_exptl_absorpt_process_details
;
CrysAlisPro, Agilent Technologies,
Version 1.171.36.28 (release 01-02-2013 CrysAlis171 .NET)
(compiled Feb  1 2013,16:14:44)
Empirical absorption correction using spherical harmonics,
 implemented in SCALE3 ABSPACK scaling algorithm.
;
_exptl_crystal_colour white
_exptl_crystal_density_diffrn 1.307
_exptl_crystal_density_method 'not measured'
_exptl_crystal_description block
_exptl_crystal_F_000 1424
_exptl_crystal_size_max 0.30
_exptl_crystal_size_mid 0.20
_exptl_crystal_size_min 0.20
_refine_diff_density_max 0.625
_refine_diff_density_min -0.434
_refine_diff_density_rms 0.098
_refine_ls_extinction_coef 0.0021(11)
_refine_ls_extinction_expression Fc^*^=kFc[1+0.001xFc^2^\l^3^/sin(2\q)]^-1/4^
_refine_ls_extinction_method SHELXL
_refine_ls_goodness_of_fit_ref 1.075
_refine_ls_hydrogen_treatment constr
_refine_ls_matrix_type full
_refine_ls_number_parameters 910
_refine_ls_number_reflns 10570
_refine_ls_number_restraints 0
_refine_ls_restrained_S_all 1.075
_refine_ls_R_factor_all 0.2065
_refine_ls_R_factor_gt 0.1682
_refine_ls_shift/su_max 0.074
_refine_ls_shift/su_mean 0.015
_refine_ls_structure_factor_coef Fsqd
_refine_ls_weighting_details 'calc w=1/[\s^2^(Fo^2^)+(0.1305P)^2^+41.3017P] where P=(Fo^2^+2Fc^2^)/3'
_refine_ls_weighting_scheme calc
_refine_ls_wR_factor_gt 0.4376
_refine_ls_wR_factor_ref 0.4619
_reflns_number_gt 6910
_reflns_number_total 10570
_reflns_threshold_expression >2sigma(I)
_cod_data_source_file c6ra06523f2.cif
_cod_data_source_block pan1
_cod_depositor_comments
;
The following automatic conversions were performed:

'_symmetry_cell_setting' value 'Triclinic' changed to 'triclinic'
according to
/usr/data/users/saulius/crontab/automatic-downloads/rss-feeds/RSC/lib/dictionaries/cif_core.dic
dictionary named 'cif_core.dic' version 2.4.2 from 2011-04-26.

Automatic conversion script
Id: cif_fix_values 4268 2015-11-12 08:31:59Z antanas 

2018-03-13
Z value and formula fixed to values more according to usual
chemical conventions.                 miguel
;
_cod_original_formula_sum 'C144 H136 N24 O32'
_cod_original_formula_weight 2714.77
_cod_original_formula_moiety 'C144 H136 N24 O32'
_cod_original_formula_units_Z 1
_cod_database_code 7224752

loop_
_symmetry_equiv_pos_as_xyz
'x, y, z'
'-x, -y, -z'

loop_
_atom_site_label
_atom_site_type_symbol
_atom_site_fract_x
_atom_site_fract_y
_atom_site_fract_z
_atom_site_U_iso_or_equiv
_atom_site_adp_type
_atom_site_occupancy
_atom_site_symmetry_multiplicity
_atom_site_calc_flag
_atom_site_refinement_flags
O188 O 0.4459(7) 0.5136(6) 0.2634(3) 0.061(2) Uani 1 1 d .
O227 O 0.1161(7) 0.4330(6) 0.3615(3) 0.0509(19) Uani 1 1 d .
O301 O 0.7962(13) 0.6267(18) 0.4991(8) 0.230(13) Uani 1 1 d .
H30A H 0.8611 0.6779 0.5164 0.276 Uiso 1 1 calc R
H30B H 0.7889 0.5478 0.4993 0.276 Uiso 1 1 calc R
O805 O 0.7157(12) 0.7647(14) 0.4718(7) 0.145(6) Uani 1 1 d .
N189 N 0.0806(9) 0.5373(9) 0.4330(4) 0.064(3) Uani 1 1 d .
H18A H 0.0967 0.5925 0.4583 0.077 Uiso 1 1 calc R
H18B H 0.0145 0.4890 0.4303 0.077 Uiso 1 1 calc R
N191 N 0.3391(11) 0.7739(10) 0.4639(4) 0.083(4) Uani 1 1 d .
N300 N 0.7207(14) 0.6629(17) 0.4763(6) 0.115(6) Uani 1 1 d .
C173 C 0.1571(10) 0.5267(9) 0.3986(4) 0.045(2) Uani 1 1 d .
C174 C 0.2643(10) 0.5944(8) 0.3971(4) 0.043(3) Uani 1 1 d .
C179 C 0.3518(8) 0.5662(6) 0.3603(3) 0.035(2) Uani 1 1 d .
H179 H 0.3867 0.6366 0.3436 0.042 Uiso 1 1 calc R
C180 C 0.2879(8) 0.4799(7) 0.3157(3) 0.032(2) Uani 1 1 d .
C181 C 0.1113(9) 0.3331(8) 0.2761(4) 0.046(2) Uani 1 1 d .
H18A H 0.0576 0.3670 0.2559 0.055 Uiso 1 1 calc R
H18B H 0.0673 0.2691 0.2937 0.055 Uiso 1 1 calc R
C182 C 0.1886(9) 0.2887(8) 0.2366(4) 0.040(2) Uani 1 1 d .
C183 C 0.2759(10) 0.3903(10) 0.2211(4) 0.055(3) Uani 1 1 d .
H18C H 0.3267 0.3628 0.1975 0.066 Uiso 1 1 calc R
H18D H 0.2361 0.4372 0.2003 0.066 Uiso 1 1 calc R
C184 C 0.3462(10) 0.4636(7) 0.2664(4) 0.044(3) Uani 1 1 d .
C185 C 0.1829(10) 0.4219(8) 0.3186(4) 0.046(3) Uani 1 1 d .
C186 C 0.2466(11) 0.2060(9) 0.2633(6) 0.066(4) Uani 1 1 d .
H18A H 0.2874 0.1723 0.2373 0.099 Uiso 1 1 calc R
H18B H 0.1896 0.1464 0.2770 0.099 Uiso 1 1 calc R
H18C H 0.2996 0.2464 0.2927 0.099 Uiso 1 1 calc R
C187 C 0.1094(13) 0.2270(11) 0.1872(5) 0.081(5) Uani 1 1 d .
H18D H 0.0852 0.2828 0.1662 0.121 Uiso 1 1 calc R
H18E H 0.0431 0.1757 0.1992 0.121 Uiso 1 1 calc R
H18F H 0.1502 0.1838 0.1653 0.121 Uiso 1 1 calc R
C190 C 0.3033(10) 0.6934(10) 0.4356(4) 0.053(3) Uani 1 1 d .
C192 C 0.4491(9) 0.5279(8) 0.3918(4) 0.041(2) Uani 1 1 d .
C193 C 0.5394(9) 0.6075(10) 0.4150(5) 0.055(3) Uani 1 1 d .
H193 H 0.5465 0.6848 0.4095 0.065 Uiso 1 1 calc R
C194 C 0.6231(11) 0.5746(12) 0.4474(5) 0.069(4) Uani 1 1 d .
C195 C 0.6190(12) 0.4561(13) 0.4526(6) 0.076(4) Uani 1 1 d .
H195 H 0.6794 0.4330 0.4704 0.091 Uiso 1 1 calc R
C196 C 0.5229(12) 0.3784(11) 0.4304(6) 0.075(4) Uani 1 1 d .
H196 H 0.5124 0.3008 0.4360 0.089 Uiso 1 1 calc R
C197 C 0.4401(11) 0.4156(9) 0.3993(5) 0.062(3) Uani 1 1 d .
H197 H 0.3763 0.3612 0.3830 0.074 Uiso 1 1 calc R
O1 O 0.0407(6) 0.8663(5) 0.1337(3) 0.0466(18) Uani 1 1 d .
O13 O -0.0192(8) 0.5401(6) 0.2352(3) 0.062(2) Uani 1 1 d .
O24 O -0.0350(10) 0.1576(7) 0.0480(5) 0.103(4) Uani 1 1 d .
O26 O -0.1536(10) 0.1905(7) 0.1037(5) 0.099(4) Uani 1 1 d .
N14 N -0.0760(10) 0.8988(7) 0.0665(4) 0.067(3) Uani 1 1 d .
H14A H -0.1336 0.8831 0.0424 0.080 Uiso 1 1 calc R
H14B H -0.0298 0.9661 0.0698 0.080 Uiso 1 1 calc R
N16 N -0.3060(11) 0.6282(9) 0.0423(4) 0.071(3) Uani 1 1 d .
N23 N -0.0759(10) 0.2253(8) 0.0752(5) 0.066(3) Uani 1 1 d .
C2 C -0.0585(9) 0.8193(7) 0.0985(4) 0.041(2) Uani 1 1 d .
C3 C -0.1185(8) 0.7117(7) 0.1003(4) 0.034(2) Uani 1 1 d .
C4 C -0.0834(9) 0.6254(7) 0.1364(4) 0.038(2) Uani 1 1 d .
H4 H -0.1509 0.5833 0.1532 0.046 Uiso 1 1 calc R
C5 C 0.0292(10) 0.6414(8) 0.2299(4) 0.043(2) Uani 1 1 d .
C6 C 0.1078(10) 0.7127(9) 0.2750(4) 0.048(3) Uani 1 1 d .
H6A H 0.1418 0.6624 0.2964 0.057 Uiso 1 1 calc R
H6B H 0.0627 0.7490 0.2985 0.057 Uiso 1 1 calc R
C7 C 0.2045(9) 0.8061(8) 0.2560(4) 0.043(2) Uani 1 1 d .
C8 C 0.1513(10) 0.8768(7) 0.2183(4) 0.046(3) Uani 1 1 d .
H8A H 0.1168 0.9283 0.2397 0.056 Uiso 1 1 calc R
H8B H 0.2114 0.9237 0.1994 0.056 Uiso 1 1 calc R
C9 C 0.0062(8) 0.6976(6) 0.1811(3) 0.033(2) Uani 1 1 d .
C10 C 0.0624(9) 0.8057(7) 0.1778(3) 0.039(2) Uani 1 1 d .
C11 C 0.2698(13) 0.8819(10) 0.3054(5) 0.071(4) Uani 1 1 d .
H11A H 0.3235 0.9466 0.2935 0.106 Uiso 1 1 calc R
H11B H 0.3105 0.8379 0.3267 0.106 Uiso 1 1 calc R
H11C H 0.2162 0.9087 0.3269 0.106 Uiso 1 1 calc R
C12 C 0.2895(14) 0.7545(12) 0.2280(6) 0.080(4) Uani 1 1 d .
H12A H 0.2516 0.7068 0.1964 0.121 Uiso 1 1 calc R
H12B H 0.3213 0.7087 0.2523 0.121 Uiso 1 1 calc R
H12C H 0.3502 0.8148 0.2174 0.121 Uiso 1 1 calc R
C15 C -0.2227(10) 0.6666(8) 0.0669(4) 0.045(3) Uani 1 1 d .
C17 C -0.0295(9) 0.5393(7) 0.1047(3) 0.034(2) Uani 1 1 d .
C18 C -0.0759(10) 0.4242(8) 0.1028(4) 0.045(3) Uani 1 1 d .
H18 H -0.1424 0.3962 0.1199 0.054 Uiso 1 1 calc R
C19 C -0.0243(9) 0.3485(7) 0.0753(4) 0.042(2) Uani 1 1 d .
C20 C 0.0708(11) 0.3839(9) 0.0488(4) 0.054(3) Uani 1 1 d .
H20 H 0.1019 0.3313 0.0294 0.065 Uiso 1 1 calc R
C21 C 0.1201(12) 0.4990(9) 0.0512(5) 0.062(3) Uani 1 1 d .
H21 H 0.1856 0.5259 0.0332 0.075 Uiso 1 1 calc R
C22 C 0.0726(11) 0.5760(9) 0.0806(5) 0.061(3) Uani 1 1 d .
H22 H 0.1099 0.6537 0.0842 0.074 Uiso 1 1 calc R
O31 O 0.5653(7) 0.3853(5) 0.1385(3) 0.053(2) Uani 1 1 d .
O41 O 0.4853(7) 0.0566(6) 0.2368(3) 0.062(2) Uani 1 1 d .
O42 O 0.2380(14) -0.2194(11) 0.0292(6) 0.132(5) Uani 1 1 d .
O43 O 0.3680(15) -0.2945(11) -0.0007(7) 0.178(8) Uani 1 1 d .
N41 N 0.3408(16) -0.2181(11) 0.0254(6) 0.111(6) Uani 1 1 d .
N42 N 0.4606(10) 0.4226(8) 0.0661(4) 0.069(3) Uani 1 1 d .
N44 N 0.2287(11) 0.1609(10) 0.0353(4) 0.077(3) Uani 1 1 d .
C32 C 0.4753(9) 0.3435(8) 0.1012(4) 0.043(2) Uani 1 1 d .
C33 C 0.4089(9) 0.2353(8) 0.1023(4) 0.043(2) Uani 1 1 d .
C34 C 0.4350(7) 0.1506(7) 0.1401(3) 0.0298(19) Uani 1 1 d .
H34 H 0.3637 0.1154 0.1560 0.036 Uiso 1 1 calc R
C35 C 0.5311(9) 0.1570(8) 0.2352(4) 0.042(2) Uani 1 1 d .
C36 C 0.6024(11) 0.2309(9) 0.2829(4) 0.054(3) Uani 1 1 d .
H36A H 0.6299 0.1816 0.3074 0.064 Uiso 1 1 calc R
H36B H 0.5540 0.2709 0.3024 0.064 Uiso 1 1 calc R
C37 C 0.7059(10) 0.3196(8) 0.2658(4) 0.049(3) Uani 1 1 d .
C38 C 0.6602(9) 0.3936(8) 0.2242(4) 0.045(3) Uani 1 1 d .
H38A H 0.6238 0.4467 0.2433 0.054 Uiso 1 1 calc R
H38B H 0.7246 0.4385 0.2071 0.054 Uiso 1 1 calc R
C39 C 0.5187(9) 0.2142(8) 0.1845(4) 0.038(2) Uani 1 1 d .
C40 C 0.5765(9) 0.3220(7) 0.1819(4) 0.038(2) Uani 1 1 d .
C43 C 0.3105(10) 0.1976(8) 0.0646(4) 0.047(3) Uani 1 1 d .
C45 C 0.4756(9) 0.0543(7) 0.1092(4) 0.038(2) Uani 1 1 d .
C46 C 0.3894(11) -0.0401(9) 0.0852(5) 0.057(3) Uani 1 1 d .
H46 H 0.3118 -0.0476 0.0898 0.068 Uiso 1 1 calc R
C47 C 0.4294(11) -0.1221(9) 0.0540(5) 0.057(3) Uani 1 1 d .
C48 C 0.5443(13) -0.1174(11) 0.0479(5) 0.074(4) Uani 1 1 d .
H48 H 0.5661 -0.1760 0.0281 0.088 Uiso 1 1 calc R
C49 C 0.6256(12) -0.0232(11) 0.0723(6) 0.073(4) Uani 1 1 d .
H49 H 0.7039 -0.0175 0.0704 0.087 Uiso 1 1 calc R
C50 C 0.5857(10) 0.0633(10) 0.0998(5) 0.062(3) Uani 1 1 d .
H50 H 0.6391 0.1311 0.1124 0.074 Uiso 1 1 calc R
C539 C 0.7658(12) 0.4019(11) 0.3158(5) 0.071(4) Uani 1 1 d .
H53A H 0.7172 0.4513 0.3264 0.106 Uiso 1 1 calc R
H53B H 0.8379 0.4479 0.3065 0.106 Uiso 1 1 calc R
H53C H 0.7792 0.3575 0.3453 0.106 Uiso 1 1 calc R
C540 C 0.7900(10) 0.2569(10) 0.2384(6) 0.066(3) Uani 1 1 d .
H54A H 0.8207 0.2137 0.2644 0.099 Uiso 1 1 calc R
H54B H 0.8518 0.3127 0.2256 0.099 Uiso 1 1 calc R
H54C H 0.7493 0.2056 0.2084 0.099 Uiso 1 1 calc R
O81 O 0.3681(6) 0.0388(6) 0.6339(3) 0.0515(19) Uani 1 1 d .
O93 O 0.0429(7) -0.0211(7) 0.7348(3) 0.065(2) Uani 1 1 d .
O104 O -0.3073(9) -0.1518(9) 0.6029(5) 0.096(3) Uani 1 1 d .
O105 O -0.3432(9) -0.0334(10) 0.5500(5) 0.102(4) Uani 1 1 d .
N94 N 0.3978(9) -0.0806(9) 0.5659(4) 0.062(3) Uani 1 1 d .
H94A H 0.3804 -0.1405 0.5432 0.074 Uiso 1 1 calc R
H94B H 0.4656 -0.0356 0.5681 0.074 Uiso 1 1 calc R
N96 N 0.1274(10) -0.3083(10) 0.5413(4) 0.076(3) Uani 1 1 d .
N103 N -0.2744(10) -0.0753(9) 0.5748(5) 0.068(3) Uani 1 1 d .
C82 C 0.3194(10) -0.0574(9) 0.5979(4) 0.044(2) Uani 1 1 d .
C83 C 0.2101(9) -0.1174(8) 0.6001(4) 0.043(2) Uani 1 1 d .
C84 C 0.1277(9) -0.0807(8) 0.6365(4) 0.039(2) Uani 1 1 d .
H84 H 0.0848 -0.1484 0.6528 0.047 Uiso 1 1 calc R
C85 C 0.1453(10) 0.0245(8) 0.7307(4) 0.046(3) Uani 1 1 d .
C86 C 0.2194(12) 0.1004(10) 0.7778(5) 0.066(4) Uani 1 1 d .
H86A H 0.2553 0.0531 0.8002 0.080 Uiso 1 1 calc R
H86B H 0.1707 0.1346 0.8000 0.080 Uiso 1 1 calc R
C87 C 0.3155(11) 0.1986(9) 0.7578(5) 0.058(3) Uani 1 1 d .
C88 C 0.3817(9) 0.1466(8) 0.7189(4) 0.044(2) Uani 1 1 d .
H88A H 0.4282 0.2075 0.7003 0.052 Uiso 1 1 calc R
H88B H 0.4337 0.1107 0.7391 0.052 Uiso 1 1 calc R
C89 C 0.1974(10) 0.0031(7) 0.6811(4) 0.042(2) Uani 1 1 d .
C90 C 0.3100(9) 0.0600(7) 0.6780(3) 0.034(2) Uani 1 1 d .
C91 C 0.2575(14) 0.2832(11) 0.7288(7) 0.087(5) Uani 1 1 d .
H91A H 0.3155 0.3432 0.7162 0.130 Uiso 1 1 calc R
H91B H 0.2139 0.3162 0.7538 0.130 Uiso 1 1 calc R
H91C H 0.2071 0.2425 0.6985 0.130 Uiso 1 1 calc R
C92 C 0.3916(11) 0.2625(11) 0.8073(5) 0.073(4) Uani 1 1 d .
H92A H 0.4412 0.2163 0.8204 0.110 Uiso 1 1 calc R
H92B H 0.3441 0.2774 0.8353 0.110 Uiso 1 1 calc R
H92C H 0.4374 0.3341 0.7974 0.110 Uiso 1 1 calc R
C95 C 0.1664(10) -0.2198(9) 0.5670(4) 0.049(3) Uani 1 1 d .
C97 C 0.0424(8) -0.0271(7) 0.6062(4) 0.035(2) Uani 1 1 d .
C98 C -0.0763(9) -0.0768(9) 0.6021(4) 0.047(3) Uani 1 1 d .
H98 H -0.1040 -0.1456 0.6175 0.057 Uiso 1 1 calc R
C99 C -0.1504(10) -0.0264(8) 0.5764(4) 0.046(3) Uani 1 1 d .
C100 C -0.1146(11) 0.0705(9) 0.5497(5) 0.055(3) Uani 1 1 d .
H100 H -0.1672 0.1013 0.5301 0.066 Uiso 1 1 calc R
C101 C -0.0001(12) 0.1205(11) 0.5525(6) 0.072(4) Uani 1 1 d .
H101 H 0.0257 0.1874 0.5353 0.086 Uiso 1 1 calc R
C102 C 0.0775(11) 0.0740(11) 0.5801(5) 0.066(4) Uani 1 1 d .
H102 H 0.1554 0.1102 0.5817 0.079 Uiso 1 1 calc R

loop_
_atom_site_aniso_label
_atom_site_aniso_U_11
_atom_site_aniso_U_22
_atom_site_aniso_U_33
_atom_site_aniso_U_23
_atom_site_aniso_U_13
_atom_site_aniso_U_12
O188 0.056(6) 0.060(4) 0.058(5) 0.005(4) 0.019(4) -0.007(4)
O227 0.048(5) 0.066(4) 0.041(4) -0.001(3) 0.020(3) 0.015(4)
O301 0.077(12) 0.28(2) 0.29(2) 0.163(18) -0.137(14) -0.052(12)
O805 0.089(10) 0.124(11) 0.196(16) 0.050(11) -0.003(9) -0.033(8)
N189 0.048(7) 0.087(7) 0.052(5) -0.021(5) 0.023(5) 0.007(5)
N191 0.101(10) 0.082(7) 0.066(7) -0.036(6) -0.004(6) 0.037(7)
N300 0.068(12) 0.147(14) 0.099(11) 0.036(10) -0.029(8) -0.031(10)
C173 0.040(7) 0.060(6) 0.038(5) -0.004(4) 0.000(5) 0.019(5)
C174 0.058(8) 0.048(5) 0.028(5) -0.002(4) 0.004(5) 0.026(5)
C179 0.046(7) 0.020(4) 0.037(5) 0.007(3) 0.005(4) 0.002(3)
C180 0.027(6) 0.035(4) 0.036(5) 0.005(3) 0.008(4) 0.006(4)
C181 0.032(7) 0.048(5) 0.051(6) -0.001(4) 0.001(5) 0.001(4)
C182 0.031(6) 0.043(5) 0.046(5) 0.003(4) 0.014(5) 0.007(4)
C183 0.041(8) 0.066(7) 0.049(6) -0.003(5) 0.011(5) -0.002(5)
C184 0.063(8) 0.032(4) 0.035(5) -0.003(4) 0.020(5) 0.002(4)
C185 0.059(8) 0.037(5) 0.044(6) 0.004(4) 0.016(5) 0.015(5)
C186 0.061(9) 0.042(5) 0.097(10) -0.003(6) 0.030(7) 0.012(5)
C187 0.104(12) 0.072(8) 0.048(7) -0.018(6) 0.008(7) -0.012(8)
C190 0.040(8) 0.079(8) 0.047(6) 0.006(6) 0.000(5) 0.031(6)
C192 0.036(7) 0.047(5) 0.041(5) 0.006(4) 0.008(5) 0.011(4)
C193 0.032(7) 0.064(7) 0.064(7) 0.029(5) -0.006(5) -0.001(5)
C194 0.043(9) 0.092(9) 0.058(7) 0.029(6) -0.010(6) -0.013(6)
C195 0.037(9) 0.116(12) 0.075(9) 0.039(8) -0.007(7) 0.015(7)
C196 0.062(10) 0.057(7) 0.102(11) 0.019(7) -0.027(8) 0.014(6)
C197 0.049(8) 0.041(5) 0.092(9) 0.016(5) -0.012(7) 0.003(5)
O1 0.059(5) 0.028(3) 0.048(4) 0.006(3) -0.007(3) 0.002(3)
O13 0.082(6) 0.043(4) 0.055(5) 0.021(3) -0.001(4) 0.001(4)
O24 0.123(9) 0.041(4) 0.143(10) -0.027(5) 0.037(8) 0.016(5)
O26 0.106(9) 0.044(5) 0.137(9) 0.003(5) 0.046(8) -0.008(5)
N14 0.113(10) 0.044(5) 0.043(5) 0.005(4) -0.021(5) 0.026(5)
N16 0.074(9) 0.065(6) 0.065(7) 0.007(5) -0.020(6) 0.004(6)
N23 0.069(8) 0.040(5) 0.087(8) 0.005(5) 0.006(6) 0.011(5)
C2 0.054(7) 0.038(5) 0.033(5) 0.004(4) 0.000(5) 0.013(4)
C3 0.028(6) 0.034(4) 0.037(5) -0.003(3) -0.002(4) 0.004(4)
C4 0.053(7) 0.027(4) 0.035(5) 0.006(3) 0.006(4) 0.006(4)
C5 0.052(7) 0.046(5) 0.035(5) 0.007(4) 0.005(5) 0.019(5)
C6 0.046(7) 0.056(6) 0.034(5) 0.013(4) -0.002(5) -0.003(5)
C7 0.048(7) 0.043(5) 0.039(5) 0.010(4) -0.001(5) 0.010(4)
C8 0.058(8) 0.025(4) 0.056(6) 0.005(4) 0.018(5) 0.007(4)
C9 0.035(6) 0.027(4) 0.035(5) 0.007(3) 0.007(4) 0.002(3)
C10 0.058(7) 0.030(4) 0.027(4) 0.006(3) 0.002(4) 0.008(4)
C11 0.092(11) 0.060(7) 0.049(7) 0.004(5) -0.009(7) 0.000(7)
C12 0.097(12) 0.076(8) 0.078(9) 0.008(7) 0.004(8) 0.041(8)
C15 0.047(8) 0.045(5) 0.043(6) 0.005(4) 0.011(5) 0.011(5)
C17 0.041(6) 0.035(4) 0.026(4) 0.002(3) 0.006(4) 0.004(4)
C18 0.051(7) 0.041(5) 0.043(5) -0.003(4) 0.005(5) 0.011(4)
C19 0.049(7) 0.030(4) 0.044(5) -0.005(4) 0.000(5) 0.007(4)
C20 0.072(9) 0.047(5) 0.050(6) -0.006(5) 0.020(6) 0.022(5)
C21 0.069(9) 0.053(6) 0.068(8) 0.006(5) 0.026(7) 0.012(6)
C22 0.079(10) 0.035(5) 0.064(7) -0.007(5) 0.019(7) 0.003(5)
O31 0.076(6) 0.044(4) 0.034(4) 0.017(3) -0.005(4) 0.003(3)
O41 0.064(6) 0.044(4) 0.072(5) 0.027(4) 0.000(4) -0.002(4)
O42 0.112(12) 0.096(8) 0.152(12) -0.004(8) 0.008(9) -0.043(8)
O43 0.221(17) 0.095(9) 0.190(15) -0.087(10) 0.089(13) -0.010(10)
N41 0.128(14) 0.063(7) 0.113(11) -0.020(7) 0.040(10) -0.033(8)
N42 0.098(9) 0.061(6) 0.052(6) 0.027(4) -0.004(6) 0.026(5)
N44 0.095(10) 0.085(7) 0.056(6) -0.006(5) -0.022(6) 0.041(7)
C32 0.048(7) 0.049(5) 0.031(5) 0.003(4) 0.000(5) 0.012(5)
C33 0.048(7) 0.055(6) 0.029(5) 0.007(4) -0.001(5) 0.017(5)
C34 0.011(5) 0.041(4) 0.035(5) 0.003(3) 0.003(4) 0.002(3)
C35 0.031(6) 0.047(5) 0.048(6) 0.018(4) 0.007(5) 0.006(4)
C36 0.070(9) 0.048(6) 0.039(5) 0.013(4) -0.008(5) 0.008(5)
C37 0.058(8) 0.046(5) 0.034(5) -0.001(4) -0.011(5) -0.001(5)
C38 0.050(7) 0.039(5) 0.041(5) 0.004(4) -0.002(5) -0.002(4)
C39 0.037(7) 0.049(5) 0.032(5) 0.004(4) 0.000(4) 0.021(4)
C40 0.043(7) 0.036(4) 0.038(5) 0.005(4) 0.009(5) 0.013(4)
C43 0.058(8) 0.045(5) 0.036(5) 0.000(4) -0.006(5) 0.015(5)
C45 0.036(7) 0.033(4) 0.044(5) 0.004(4) -0.001(5) 0.008(4)
C46 0.054(8) 0.053(6) 0.056(7) -0.002(5) 0.014(6) -0.002(5)
C47 0.065(9) 0.043(5) 0.055(7) -0.004(5) 0.011(6) -0.001(5)
C48 0.088(12) 0.064(7) 0.074(9) 0.002(6) 0.039(8) 0.020(7)
C49 0.052(9) 0.082(8) 0.083(9) -0.029(7) 0.019(7) 0.019(7)
C50 0.031(8) 0.062(7) 0.087(9) -0.010(6) 0.018(6) 0.002(5)
C539 0.068(10) 0.075(8) 0.055(7) 0.016(6) -0.013(6) -0.012(7)
C540 0.032(8) 0.066(7) 0.098(10) 0.026(7) 0.008(7) 0.004(5)
O81 0.041(5) 0.063(4) 0.045(4) -0.014(3) 0.008(3) 0.004(3)
O93 0.053(6) 0.078(5) 0.063(5) -0.009(4) 0.028(4) 0.011(4)
O104 0.052(7) 0.097(7) 0.135(10) 0.043(7) 0.007(6) -0.001(5)
O105 0.062(8) 0.121(9) 0.127(10) 0.056(7) -0.005(6) 0.023(6)
N94 0.042(7) 0.094(7) 0.053(6) -0.007(5) 0.004(5) 0.028(5)
N96 0.073(8) 0.092(8) 0.063(7) -0.019(6) -0.005(6) 0.030(6)
N103 0.042(8) 0.080(7) 0.082(8) 0.032(6) -0.003(6) 0.010(5)
C82 0.038(7) 0.071(7) 0.029(5) 0.002(4) 0.001(5) 0.024(5)
C83 0.038(7) 0.050(5) 0.045(6) 0.000(4) -0.003(5) 0.019(5)
C84 0.030(6) 0.047(5) 0.039(5) 0.001(4) 0.001(4) 0.008(4)
C85 0.038(7) 0.047(5) 0.056(6) 0.013(4) 0.013(5) 0.013(4)
C86 0.091(11) 0.056(6) 0.050(7) -0.006(5) 0.036(7) 0.010(6)
C87 0.069(9) 0.051(6) 0.055(7) -0.007(5) 0.017(6) 0.014(5)
C88 0.055(7) 0.041(5) 0.036(5) 0.005(4) 0.010(5) 0.009(4)
C89 0.059(8) 0.029(4) 0.041(5) 0.008(4) 0.014(5) 0.012(4)
C90 0.037(6) 0.048(5) 0.024(4) 0.005(3) 0.008(4) 0.022(4)
C91 0.091(12) 0.065(8) 0.116(13) -0.003(8) 0.024(10) 0.042(8)
C92 0.059(9) 0.081(8) 0.068(8) -0.017(7) 0.020(7) -0.005(7)
C95 0.048(8) 0.064(6) 0.041(6) -0.004(5) 0.006(5) 0.023(5)
C97 0.032(6) 0.033(4) 0.040(5) 0.009(4) 0.009(4) 0.003(4)
C98 0.034(7) 0.060(6) 0.052(6) 0.022(5) 0.014(5) 0.012(5)
C99 0.036(7) 0.052(6) 0.046(6) 0.010(4) -0.005(5) 0.002(4)
C100 0.048(8) 0.063(7) 0.055(7) 0.022(5) -0.005(5) 0.017(5)
C101 0.057(10) 0.069(8) 0.099(10) 0.046(7) 0.013(8) 0.022(6)
C102 0.035(8) 0.088(9) 0.083(9) 0.052(7) 0.019(6) 0.015(6)

loop_
_atom_type_symbol
_atom_type_description
_atom_type_scat_dispersion_real
_atom_type_scat_dispersion_imag
_atom_type_scat_source
C C 0.0033 0.0016 'International Tables Vol C Tables 4.2.6.8 and 6.1.1.4'
N N 0.0061 0.0033 'International Tables Vol C Tables 4.2.6.8 and 6.1.1.4'
O O 0.0106 0.0060 'International Tables Vol C Tables 4.2.6.8 and 6.1.1.4'
H H 0.0000 0.0000 'International Tables Vol C Tables 4.2.6.8 and 6.1.1.4'

loop_
_geom_angle_atom_site_label_1
_geom_angle_atom_site_label_2
_geom_angle_atom_site_label_3
_geom_angle
C173 O227 C185 116.7(8)
N300 O301 H30A 120.0
N300 O301 H30B 120.0
H30A O301 H30B 120.0
C173 N189 H18A 120.0
C173 N189 H18B 120.0
H18A N189 H18B 120.0
O301 N300 O805 128.9(17)
O301 N300 C194 116.1(19)
O805 N300 C194 114.9(17)
N189 C173 C174 127.7(9)
N189 C173 O227 111.5(10)
C174 C173 O227 120.8(9)
C173 C174 C190 119.4(9)
C173 C174 C179 123.6(8)
C190 C174 C179 116.8(9)
C180 C179 C174 107.8(8)
C180 C179 C192 114.0(7)
C174 C179 C192 112.3(7)
C180 C179 H179 107.5
C174 C179 H179 107.5
C192 C179 H179 107.5
C185 C180 C184 119.2(9)
C185 C180 C179 122.5(8)
C184 C180 C179 118.3(8)
C185 C181 C182 110.9(9)
C185 C181 H18A 109.5
C182 C181 H18A 109.5
C185 C181 H18B 109.4
C182 C181 H18B 109.5
H18A C181 H18B 108.0
C183 C182 C186 110.7(9)
C183 C182 C187 111.3(9)
C186 C182 C187 110.0(9)
C183 C182 C181 108.0(8)
C186 C182 C181 110.1(9)
C187 C182 C181 106.7(9)
C184 C183 C182 115.5(9)
C184 C183 H18C 108.4
C182 C183 H18C 108.4
C184 C183 H18D 108.4
C182 C183 H18D 108.4
H18C C183 H18D 107.5
O188 C184 C183 122.9(9)
O188 C184 C180 120.6(9)
C183 C184 C180 116.5(9)
C180 C185 O227 125.1(9)
C180 C185 C181 126.5(9)
O227 C185 C181 108.4(9)
C182 C186 H18A 109.5
C182 C186 H18B 109.5
H18A C186 H18B 109.5
C182 C186 H18C 109.5
H18A C186 H18C 109.5
H18B C186 H18C 109.5
C182 C187 H18D 109.5
C182 C187 H18E 109.5
H18D C187 H18E 109.5
C182 C187 H18F 109.5
H18D C187 H18F 109.5
H18E C187 H18F 109.5
N191 C190 C174 175.9(13)
C193 C192 C197 119.9(11)
C193 C192 C179 119.2(9)
C197 C192 C179 120.7(10)
C192 C193 C194 119.7(11)
C192 C193 H193 120.2
C194 C193 H193 120.1
C193 C194 C195 121.0(12)
C193 C194 N300 120.4(14)
C195 C194 N300 118.6(15)
C196 C195 C194 116.9(13)
C196 C195 H195 121.6
C194 C195 H195 121.6
C195 C196 C197 119.6(12)
C195 C196 H196 120.2
C197 C196 H196 120.2
C192 C197 C196 122.4(11)
C192 C197 H197 118.8
C196 C197 H197 118.8
C10 O1 C2 118.1(7)
C2 N14 H14A 120.0
C2 N14 H14B 120.0
H14A N14 H14B 120.0
O26 N23 O24 120.9(10)
O26 N23 C19 120.3(10)
O24 N23 C19 118.7(10)
N14 C2 C3 129.6(10)
N14 C2 O1 108.7(8)
C3 C2 O1 121.7(8)
C2 C3 C15 121.5(9)
C2 C3 C4 124.3(8)
C15 C3 C4 114.2(8)
C3 C4 C17 112.3(7)
C3 C4 C9 106.2(6)
C17 C4 C9 109.8(8)
C3 C4 H4 109.5
C17 C4 H4 109.5
C9 C4 H4 109.5
O13 C5 C9 121.5(9)
O13 C5 C6 120.6(9)
C9 C5 C6 117.8(8)
C5 C6 C7 114.0(8)
C5 C6 H6A 108.7
C7 C6 H6A 108.7
C5 C6 H6B 108.8
C7 C6 H6B 108.8
H6A C6 H6B 107.6
C12 C7 C8 110.7(9)
C12 C7 C6 111.2(9)
C8 C7 C6 108.4(9)
C12 C7 C11 107.1(11)
C8 C7 C11 110.4(8)
C6 C7 C11 109.0(8)
C10 C8 C7 113.1(7)
C10 C8 H8A 109.0
C7 C8 H8A 109.0
C10 C8 H8B 109.0
C7 C8 H8B 109.0
H8A C8 H8B 107.8
C10 C9 C5 118.4(8)
C10 C9 C4 124.2(8)
C5 C9 C4 117.4(7)
C9 C10 O1 121.5(8)
C9 C10 C8 126.4(8)
O1 C10 C8 112.2(7)
C7 C11 H11A 109.5
C7 C11 H11B 109.5
H11A C11 H11B 109.5
C7 C11 H11C 109.5
H11A C11 H11C 109.5
H11B C11 H11C 109.5
C7 C12 H12A 109.5
C7 C12 H12B 109.5
H12A C12 H12B 109.5
C7 C12 H12C 109.5
H12A C12 H12C 109.5
H12B C12 H12C 109.5
N16 C15 C3 177.1(12)
C18 C17 C22 117.6(9)
C18 C17 C4 121.1(8)
C22 C17 C4 121.2(8)
C17 C18 C19 120.1(10)
C17 C18 H18 120.0
C19 C18 H18 120.0
C20 C19 C18 122.7(9)
C20 C19 N23 119.1(9)
C18 C19 N23 118.2(9)
C19 C20 C21 118.2(9)
C19 C20 H20 120.9
C21 C20 H20 120.9
C20 C21 C22 120.0(11)
C20 C21 H21 120.0
C22 C21 H21 120.0
C17 C22 C21 121.3(9)
C17 C22 H22 119.4
C21 C22 H22 119.3
C32 O31 C40 117.7(7)
O43 N41 O42 120.7(16)
O43 N41 C47 120.6(18)
O42 N41 C47 118.6(13)
O31 C32 C33 120.8(9)
O31 C32 N42 112.3(9)
C33 C32 N42 126.9(10)
C32 C33 C43 119.0(9)
C32 C33 C34 123.7(9)
C43 C33 C34 117.3(8)
C39 C34 C33 108.4(7)
C39 C34 C45 113.7(8)
C33 C34 C45 110.9(7)
C39 C34 H34 107.9
C33 C34 H34 107.9
C45 C34 H34 107.9
O41 C35 C39 119.9(9)
O41 C35 C36 123.4(9)
C39 C35 C36 116.7(8)
C35 C36 C37 112.9(8)
C35 C36 H36A 109.0
C37 C36 H36A 109.0
C35 C36 H36B 109.0
C37 C36 H36B 109.0
H36A C36 H36B 107.8
C36 C37 C38 108.0(9)
C36 C37 C539 109.8(9)
C38 C37 C539 107.5(8)
C36 C37 C540 109.9(8)
C38 C37 C540 109.3(9)
C539 C37 C540 112.1(11)
C40 C38 C37 112.2(7)
C40 C38 H38A 109.2
C37 C38 H38A 109.2
C40 C38 H38B 109.2
C37 C38 H38B 109.2
H38A C38 H38B 107.9
C40 C39 C34 122.3(8)
C40 C39 C35 119.3(9)
C34 C39 C35 118.3(8)
C39 C40 O31 124.0(9)
C39 C40 C38 126.5(9)
O31 C40 C38 109.5(7)
N44 C43 C33 176.1(12)
C50 C45 C46 120.1(9)
C50 C45 C34 122.6(8)
C46 C45 C34 116.8(9)
C47 C46 C45 115.2(11)
C47 C46 H46 122.4
C45 C46 H46 122.4
C48 C47 C46 124.6(11)
C48 C47 N41 118.9(12)
C46 C47 N41 116.5(13)
C49 C48 C47 118.1(11)
C49 C48 H48 121.0
C47 C48 H48 120.9
C48 C49 C50 117.5(12)
C48 C49 H49 121.3
C50 C49 H49 121.3
C45 C50 C49 124.0(11)
C45 C50 H50 118.0
C49 C50 H50 118.0
C37 C539 H53A 109.5
C37 C539 H53B 109.5
H53A C539 H53B 109.5
C37 C539 H53C 109.5
H53A C539 H53C 109.5
H53B C539 H53C 109.5
C37 C540 H54A 109.5
C37 C540 H54B 109.5
H54A C540 H54B 109.5
C37 C540 H54C 109.5
H54A C540 H54C 109.5
H54B C540 H54C 109.5
C90 O81 C82 118.6(8)
C82 N94 H94A 120.0
C82 N94 H94B 120.0
H94A N94 H94B 120.0
O104 N103 O105 120.2(12)
O104 N103 C99 117.5(11)
O105 N103 C99 121.9(10)
N94 C82 C83 128.2(10)
N94 C82 O81 110.3(10)
C83 C82 O81 121.4(8)
C82 C83 C95 120.4(9)
C82 C83 C84 123.6(9)
C95 C83 C84 116.0(9)
C83 C84 C89 107.8(8)
C83 C84 C97 112.5(8)
C89 C84 C97 110.7(8)
C83 C84 H84 108.6
C89 C84 H84 108.6
C97 C84 H84 108.6
O93 C85 C89 119.8(10)
O93 C85 C86 121.0(9)
C89 C85 C86 119.2(10)
C85 C86 C87 112.2(9)
C85 C86 H86A 109.2
C87 C86 H86A 109.1
C85 C86 H86B 109.2
C87 C86 H86B 109.2
H86A C86 H86B 107.9
C88 C87 C92 112.2(11)
C88 C87 C91 109.3(10)
C92 C87 C91 109.3(10)
C88 C87 C86 108.9(8)
C92 C87 C86 108.4(10)
C91 C87 C86 108.8(11)
C90 C88 C87 114.3(10)
C90 C88 H88A 108.7
C87 C88 H88A 108.7
C90 C88 H88B 108.7
C87 C88 H88B 108.7
H88A C88 H88B 107.6
C90 C89 C85 117.1(9)
C90 C89 C84 123.5(8)
C85 C89 C84 119.4(10)
C89 C90 O81 120.8(8)
C89 C90 C88 126.4(8)
O81 C90 C88 112.8(8)
C87 C91 H91A 109.5
C87 C91 H91B 109.5
H91A C91 H91B 109.5
C87 C91 H91C 109.5
H91A C91 H91C 109.5
H91B C91 H91C 109.5
C87 C92 H92A 109.5
C87 C92 H92B 109.5
H92A C92 H92B 109.5
C87 C92 H92C 109.5
H92A C92 H92C 109.5
H92B C92 H92C 109.5
N96 C95 C83 176.8(12)
C102 C97 C98 116.1(10)
C102 C97 C84 122.0(10)
C98 C97 C84 121.9(8)
C99 C98 C97 120.9(9)
C99 C98 H98 119.5
C97 C98 H98 119.5
C98 C99 C100 122.3(11)
C98 C99 N103 120.7(9)
C100 C99 N103 117.0(11)
C101 C100 C99 118.2(11)
C101 C100 H100 120.9
C99 C100 H100 120.9
C100 C101 C102 121.0(11)
C100 C101 H101 119.5
C102 C101 H101 119.5
C101 C102 C97 121.4(11)
C101 C102 H102 119.3
C97 C102 H102 119.3

loop_
_geom_bond_atom_site_label_1
_geom_bond_atom_site_label_2
_geom_bond_distance
O188 C184 1.213(12)
O227 C173 1.379(12)
O227 C185 1.390(12)
O301 N300 1.22(2)
O301 H30A 0.9300
O301 H30B 0.9300
O805 N300 1.25(2)
N189 C173 1.314(13)
N189 H18A 0.8600
N189 H18B 0.8600
N191 C190 1.135(14)
N300 C194 1.488(18)
C173 C174 1.353(15)
C174 C190 1.440(14)
C174 C179 1.517(13)
C179 C180 1.499(12)
C179 C192 1.539(14)
C179 H179 0.9800
C180 C185 1.296(14)
C180 C184 1.473(12)
C181 C185 1.513(14)
C181 C182 1.544(13)
C181 H18A 0.9700
C181 H18B 0.9700
C182 C183 1.496(13)
C182 C186 1.504(16)
C182 C187 1.533(15)
C183 C184 1.465(14)
C183 H18C 0.9700
C183 H18D 0.9700
C186 H18A 0.9600
C186 H18B 0.9600
C186 H18C 0.9600
C187 H18D 0.9600
C187 H18E 0.9600
C187 H18F 0.9600
C192 C193 1.333(14)
C192 C197 1.352(14)
C193 C194 1.391(17)
C193 H193 0.9300
C194 C195 1.43(2)
C195 C196 1.359(18)
C195 H195 0.9300
C196 C197 1.392(17)
C196 H196 0.9300
C197 H197 0.9300
O1 C10 1.395(10)
O1 C2 1.408(12)
O13 C5 1.236(11)
O24 N23 1.231(12)
O26 N23 1.217(13)
N14 C2 1.325(12)
N14 H14A 0.8600
N14 H14B 0.8600
N16 C15 1.118(14)
N23 C19 1.461(12)
C2 C3 1.326(12)
C3 C15 1.425(15)
C3 C4 1.525(12)
C4 C17 1.543(12)
C4 C9 1.555(13)
C4 H4 0.9800
C5 C9 1.463(12)
C5 C6 1.493(13)
C6 C7 1.532(13)
C6 H6A 0.9700
C6 H6B 0.9700
C7 C12 1.496(16)
C7 C8 1.510(14)
C7 C11 1.529(14)
C8 C10 1.482(14)
C8 H8A 0.9700
C8 H8B 0.9700
C9 C10 1.323(11)
C11 H11A 0.9600
C11 H11B 0.9600
C11 H11C 0.9600
C12 H12A 0.9600
C12 H12B 0.9600
C12 H12C 0.9600
C17 C18 1.358(12)
C17 C22 1.386(15)
C18 C19 1.383(13)
C18 H18 0.9300
C19 C20 1.348(15)
C20 C21 1.363(15)
C20 H20 0.9300
C21 C22 1.389(15)
C21 H21 0.9300
C22 H22 0.9300
O31 C32 1.353(12)
O31 C40 1.373(11)
O41 C35 1.204(11)
O42 N41 1.24(2)
O43 N41 1.207(17)
N41 C47 1.476(17)
N42 C32 1.361(12)
N44 C43 1.162(15)
C32 C33 1.356(14)
C33 C43 1.421(15)
C33 C34 1.499(12)
C34 C39 1.480(12)
C34 C45 1.535(12)
C34 H34 0.9800
C35 C39 1.484(13)
C35 C36 1.514(14)
C36 C37 1.534(15)
C36 H36A 0.9700
C36 H36B 0.9700
C37 C38 1.557(14)
C37 C539 1.556(14)
C37 C540 1.557(16)
C38 C40 1.479(13)
C38 H38A 0.9700
C38 H38B 0.9700
C39 C40 1.323(13)
C45 C50 1.337(15)
C45 C46 1.410(14)
C46 C47 1.403(15)
C46 H46 0.9300
C47 C48 1.385(18)
C48 C49 1.382(18)
C48 H48 0.9300
C49 C50 1.400(15)
C49 H49 0.9300
C50 H50 0.9300
C539 H53A 0.9600
C539 H53B 0.9600
C539 H53C 0.9600
C540 H54A 0.9600
C540 H54B 0.9600
C540 H54C 0.9600
O81 C90 1.376(10)
O81 C82 1.397(12)
O93 C85 1.235(13)
O104 N103 1.197(13)
O105 N103 1.217(13)
N94 C82 1.334(13)
N94 H94A 0.8600
N94 H94B 0.8600
N96 C95 1.180(14)
N103 C99 1.462(15)
C82 C83 1.344(15)
C83 C95 1.404(14)
C83 C84 1.502(14)
C84 C89 1.508(13)
C84 C97 1.516(14)
C84 H84 0.9800
C85 C89 1.449(14)
C85 C86 1.527(16)
C86 C87 1.570(16)
C86 H86A 0.9700
C86 H86B 0.9700
C87 C88 1.486(14)
C87 C92 1.527(16)
C87 C91 1.548(18)
C88 C90 1.475(13)
C88 H88A 0.9700
C88 H88B 0.9700
C89 C90 1.371(14)
C91 H91A 0.9600
C91 H91B 0.9600
C91 H91C 0.9600
C92 H92A 0.9600
C92 H92B 0.9600
C92 H92C 0.9600
C97 C102 1.400(13)
C97 C98 1.402(14)
C98 C99 1.339(15)
C98 H98 0.9300
C99 C100 1.369(14)
C100 C101 1.357(17)
C100 H100 0.9300
C101 C102 1.365(17)
C101 H101 0.9300
C102 H102 0.9300

loop_
_geom_torsion_atom_site_label_1
_geom_torsion_atom_site_label_2
_geom_torsion_atom_site_label_3
_geom_torsion_atom_site_label_4
_geom_torsion
C185 O227 C173 N189 171.6(10)
C185 O227 C173 C174 -8.9(14)
N189 C173 C174 C190 -2.2(18)
O227 C173 C174 C190 178.3(9)
N189 C173 C174 C179 171.8(11)
O227 C173 C174 C179 -7.7(16)
C173 C174 C179 C180 19.1(12)
C190 C174 C179 C180 -166.8(8)
C173 C174 C179 C192 -107.3(11)
C190 C174 C179 C192 66.9(10)
C174 C179 C180 C185 -15.8(12)
C192 C179 C180 C185 109.5(11)
C174 C179 C180 C184 162.3(8)
C192 C179 C180 C184 -72.4(10)
C185 C181 C182 C183 -44.8(12)
C185 C181 C182 C186 76.1(11)
C185 C181 C182 C187 -164.6(9)
C186 C182 C183 C184 -64.7(13)
C187 C182 C183 C184 172.6(11)
C181 C182 C183 C184 55.8(13)
C182 C183 C184 O188 146.6(10)
C182 C183 C184 C180 -36.9(15)
C185 C180 C184 O188 -177.3(10)
C179 C180 C184 O188 4.5(15)
C185 C180 C184 C183 6.2(15)
C179 C180 C184 C183 -172.0(9)
C184 C180 C185 O227 -176.7(9)
C179 C180 C185 O227 1.4(16)
C184 C180 C185 C181 2.0(16)
C179 C180 C185 C181 -179.9(9)
C173 O227 C185 C180 12.4(15)
C173 O227 C185 C181 -166.5(8)
C182 C181 C185 C180 18.8(15)
C182 C181 C185 O227 -162.3(8)
C173 C174 C190 N191 -164(18)
C179 C174 C190 N191 22(18)
C180 C179 C192 C193 152.1(9)
C174 C179 C192 C193 -85.1(11)
C180 C179 C192 C197 -32.6(13)
C174 C179 C192 C197 90.3(11)
C197 C192 C193 C194 -1.0(18)
C179 C192 C193 C194 174.5(10)
C192 C193 C194 C195 5.4(19)
C192 C193 C194 N300 -176.3(12)
O301 N300 C194 C193 -172.6(17)
O805 N300 C194 C193 5(2)
O301 N300 C194 C195 6(2)
O805 N300 C194 C195 -176.8(15)
C193 C194 C195 C196 -8(2)
N300 C194 C195 C196 173.4(14)
C194 C195 C196 C197 7(2)
C193 C192 C197 C196 -0.4(19)
C179 C192 C197 C196 -175.8(12)
C195 C196 C197 C192 -3(2)
C10 O1 C2 N14 167.6(8)
C10 O1 C2 C3 -12.7(13)
N14 C2 C3 C15 -4.2(17)
O1 C2 C3 C15 176.2(8)
N14 C2 C3 C4 174.8(10)
O1 C2 C3 C4 -4.8(15)
C2 C3 C4 C17 -101.8(10)
C15 C3 C4 C17 77.3(10)
C2 C3 C4 C9 18.2(12)
C15 C3 C4 C9 -162.7(8)
O13 C5 C6 C7 150.1(10)
C9 C5 C6 C7 -33.7(14)
C5 C6 C7 C12 -68.8(13)
C5 C6 C7 C8 53.0(12)
C5 C6 C7 C11 173.3(10)
C12 C7 C8 C10 76.9(12)
C6 C7 C8 C10 -45.3(11)
C11 C7 C8 C10 -164.6(9)
O13 C5 C9 C10 -178.9(10)
C6 C5 C9 C10 4.9(14)
O13 C5 C9 C4 1.0(14)
C6 C5 C9 C4 -175.1(9)
C3 C4 C9 C10 -17.5(13)
C17 C4 C9 C10 104.1(10)
C3 C4 C9 C5 162.5(8)
C17 C4 C9 C5 -75.9(10)
C5 C9 C10 O1 -176.9(8)
C4 C9 C10 O1 3.2(15)
C5 C9 C10 C8 2.2(15)
C4 C9 C10 C8 -177.8(9)
C2 O1 C10 C9 13.3(13)
C2 O1 C10 C8 -165.8(8)
C7 C8 C10 C9 19.9(15)
C7 C8 C10 O1 -160.9(8)
C2 C3 C15 N16 -150(24)
C4 C3 C15 N16 30(25)
C3 C4 C17 C18 -121.5(10)
C9 C4 C17 C18 120.6(10)
C3 C4 C17 C22 63.3(13)
C9 C4 C17 C22 -54.5(12)
C22 C17 C18 C19 -3.0(15)
C4 C17 C18 C19 -178.3(10)
C17 C18 C19 C20 -1.3(17)
C17 C18 C19 N23 178.8(10)
O26 N23 C19 C20 171.7(13)
O24 N23 C19 C20 -4.5(17)
O26 N23 C19 C18 -8.4(17)
O24 N23 C19 C18 175.4(12)
C18 C19 C20 C21 2.7(18)
N23 C19 C20 C21 -177.5(11)
C19 C20 C21 C22 0.3(19)
C18 C17 C22 C21 5.9(18)
C4 C17 C22 C21 -178.8(11)
C20 C21 C22 C17 -5(2)
C40 O31 C32 C33 -9.7(14)
C40 O31 C32 N42 168.3(9)
O31 C32 C33 C43 175.7(9)
N42 C32 C33 C43 -2.0(17)
O31 C32 C33 C34 -6.3(15)
N42 C32 C33 C34 176.0(10)
C32 C33 C34 C39 17.1(13)
C43 C33 C34 C39 -164.8(9)
C32 C33 C34 C45 -108.3(10)
C43 C33 C34 C45 69.7(11)
O41 C35 C36 C37 143.8(11)
C39 C35 C36 C37 -36.2(14)
C35 C36 C37 C38 55.9(12)
C35 C36 C37 C539 172.9(10)
C35 C36 C37 C540 -63.3(12)
C36 C37 C38 C40 -46.7(12)
C539 C37 C38 C40 -165.2(9)
C540 C37 C38 C40 72.9(11)
C33 C34 C39 C40 -13.9(12)
C45 C34 C39 C40 109.9(10)
C33 C34 C39 C35 161.5(8)
C45 C34 C39 C35 -74.7(10)
O41 C35 C39 C40 -174.8(10)
C36 C35 C39 C40 5.2(14)
O41 C35 C39 C34 9.6(14)
C36 C35 C39 C34 -170.4(9)
C34 C39 C40 O31 -0.1(15)
C35 C39 C40 O31 -175.4(9)
C34 C39 C40 C38 178.9(9)
C35 C39 C40 C38 3.6(15)
C32 O31 C40 C39 13.1(14)
C32 O31 C40 C38 -166.0(9)
C37 C38 C40 C39 18.7(15)
C37 C38 C40 O31 -162.2(8)
C32 C33 C43 N44 -176(100)
C34 C33 C43 N44 5(19)
C39 C34 C45 C50 -35.5(13)
C33 C34 C45 C50 87.0(12)
C39 C34 C45 C46 151.8(9)
C33 C34 C45 C46 -85.7(10)
C50 C45 C46 C47 2.5(16)
C34 C45 C46 C47 175.4(9)
C45 C46 C47 C48 3.0(18)
C45 C46 C47 N41 -176.1(11)
O43 N41 C47 C48 4(2)
O42 N41 C47 C48 -177.1(15)
O43 N41 C47 C46 -177.2(16)
O42 N41 C47 C46 2(2)
C46 C47 C48 C49 -3(2)
N41 C47 C48 C49 176.1(13)
C47 C48 C49 C50 -2(2)
C46 C45 C50 C49 -8(2)
C34 C45 C50 C49 179.5(12)
C48 C49 C50 C45 8(2)
C90 O81 C82 N94 -164.9(9)
C90 O81 C82 C83 11.4(14)
N94 C82 C83 C95 1.5(18)
O81 C82 C83 C95 -174.1(10)
N94 C82 C83 C84 -177.6(10)
O81 C82 C83 C84 6.8(16)
C82 C83 C84 C89 -20.1(13)
C95 C83 C84 C89 160.7(9)
C82 C83 C84 C97 102.3(11)
C95 C83 C84 C97 -76.9(11)
O93 C85 C86 C87 -148.6(10)
C89 C85 C86 C87 33.3(15)
C85 C86 C87 C88 -52.5(14)
C85 C86 C87 C92 -174.8(10)
C85 C86 C87 C91 66.5(12)
C92 C87 C88 C90 165.0(10)
C91 C87 C88 C90 -73.6(12)
C86 C87 C88 C90 45.1(13)
O93 C85 C89 C90 177.2(9)
C86 C85 C89 C90 -4.7(14)
O93 C85 C89 C84 -3.9(15)
C86 C85 C89 C84 174.2(9)
C83 C84 C89 C90 18.3(12)
C97 C84 C89 C90 -105.1(10)
C83 C84 C89 C85 -160.5(9)
C97 C84 C89 C85 76.0(11)
C85 C89 C90 O81 175.6(8)
C84 C89 C90 O81 -3.2(14)
C85 C89 C90 C88 -4.0(14)
C84 C89 C90 C88 177.2(9)
C82 O81 C90 C89 -13.0(13)
C82 O81 C90 C88 166.6(8)
C87 C88 C90 C89 -18.5(14)
C87 C88 C90 O81 161.9(9)
C82 C83 C95 N96 135(22)
C84 C83 C95 N96 -46(22)
C83 C84 C97 C102 -62.2(13)
C89 C84 C97 C102 58.5(13)
C83 C84 C97 C98 117.1(10)
C89 C84 C97 C98 -122.2(10)
C102 C97 C98 C99 -2.5(15)
C84 C97 C98 C99 178.2(9)
C97 C98 C99 C100 4.7(17)
C97 C98 C99 N103 -176.7(10)
O104 N103 C99 C98 9.6(18)
O105 N103 C99 C98 -177.3(13)
O104 N103 C99 C100 -171.7(12)
O105 N103 C99 C100 1.3(18)
C98 C99 C100 C101 -4.2(18)
N103 C99 C100 C101 177.2(11)
C99 C100 C101 C102 1(2)
C100 C101 C102 C97 1(2)
C98 C97 C102 C101 -0.1(18)
C84 C97 C102 C101 179.2(11)
